data_4116122
loop_
_publ_author_name
'Leonard R. MacGillivray'
'Jennifer L. Reid'
'John A. Ripmeester'

_publ_section_title
;
 Supramolecular Control of Reactivity in the Solid State Using Linear
 Molecular Templates
;
_journal_name_full 'Journal of the American Chemical Society'
_journal_page_first 7817
_journal_page_last 7818
_journal_paper_doi 10.1021/ja001239i
_journal_volume 122
_journal_year 2000
_chemical_formula_sum 'C19 H18 N2 O3'
_chemical_formula_weight 322.35
_chemical_name_common 2(1b).2(2a)
_chemical_name_systematic
; 
 ? 
;
_space_group_IT_number 14
_symmetry_cell_setting monoclinic
_symmetry_space_group_name_Hall '-P 2ybc'
_symmetry_space_group_name_H-M 'P 1 21/c 1'
_atom_sites_solution_hydrogens geom
_atom_sites_solution_primary direct
_atom_sites_solution_secondary difmap
_audit_creation_method SHELXL
_cell_angle_alpha 90.00
_cell_angle_beta 94.3170(10)
_cell_angle_gamma 90.00
_cell_formula_units_Z 4
_cell_length_a 9.5735(6)
_cell_length_b 11.3886(7)
_cell_length_c 15.0387(9)
_cell_measurement_temperature 173(2)
_cell_volume 1635.00(17)
_computing_structure_refinement 'SHELXL-93 (Sheldrick, 1993)'
_computing_structure_solution 'SHELXS-86 (Sheldrick, 1990)'
_diffrn_ambient_temperature 173(2)
_diffrn_radiation_monochromator graphite
_diffrn_radiation_source 'fine-focus sealed tube'
_diffrn_radiation_type MoK\a
_diffrn_radiation_wavelength 0.71070
_diffrn_reflns_av_R_equivalents 0.0216
_diffrn_reflns_av_sigmaI/netI 0.0226
_diffrn_reflns_limit_h_max 12
_diffrn_reflns_limit_h_min -9
_diffrn_reflns_limit_k_max 15
_diffrn_reflns_limit_k_min -14
_diffrn_reflns_limit_l_max 16
_diffrn_reflns_limit_l_min -20
_diffrn_reflns_number 6915
_diffrn_reflns_theta_max 22.50
_diffrn_reflns_theta_min 2.25
_exptl_absorpt_coefficient_mu 0.090
_exptl_crystal_colour colorless
_exptl_crystal_density_diffrn 1.310
_exptl_crystal_F_000 680
_exptl_crystal_size_max 0.35
_exptl_crystal_size_mid 0.30
_exptl_crystal_size_min 0.30
_refine_diff_density_max 0.132
_refine_diff_density_min -0.262
_refine_diff_density_rms 0.059
_refine_ls_extinction_method none
_refine_ls_goodness_of_fit_all 1.084
_refine_ls_goodness_of_fit_obs 1.125
_refine_ls_matrix_type full
_refine_ls_number_parameters 219
_refine_ls_number_reflns 2066
_refine_ls_number_restraints 0
_refine_ls_restrained_S_all 1.080
_refine_ls_restrained_S_obs 1.125
_refine_ls_R_factor_all 0.0380
_refine_ls_R_factor_obs 0.0325
_refine_ls_shift/esd_max 0.000
_refine_ls_shift/esd_mean 0.000
_refine_ls_structure_factor_coef Fsqd
_refine_ls_weighting_details 'w=1/[\s^2^(Fo^2^)+(0.0551P)^2^+0.1522P] where P=(Fo^2^+2Fc^2^)/3'
_refine_ls_weighting_scheme calc
_refine_ls_wR_factor_all 0.0858
_refine_ls_wR_factor_obs 0.0824
_reflns_number_observed 1845
_reflns_number_total 2134
_reflns_observed_criterion >2sigma(I)
_cod_data_source_file ja001239i_3.cif
_cod_data_source_block sad
_cod_depositor_comments
;
The following automatic conversions were performed:

'_refine_ls_weighting_scheme' value 'calc
w=1/[\s^2^(Fo^2^)+(0.0551P)^2^+0.1522P] where P=(Fo^2^+2Fc^2^)/3' was
changed to 'calc'. New tag '_refine_ls_weighting_details' was
created. The value of the new tag was set to
'w=1/[\s^2^(Fo^2^)+(0.0551P)^2^+0.1522P] where P=(Fo^2^+2Fc^2^)/3'.

Automatic conversion script
Id: cif_fix_values 3143 2015-03-26 13:38:13Z robertas 
;
_cod_original_cell_volume 1635.0(2)
_cod_database_code 4116122

loop_
_symmetry_equiv_pos_as_xyz
'x, y, z'
'-x, y+1/2, -z+1/2'
'-x, -y, -z'
'x, -y-1/2, z-1/2'

loop_
_atom_site_aniso_label
_atom_site_aniso_U_11
_atom_site_aniso_U_22
_atom_site_aniso_U_33
_atom_site_aniso_U_23
_atom_site_aniso_U_13
_atom_site_aniso_U_12
O1 0.0521(7) 0.0282(6) 0.0298(6) -0.0045(4) 0.0062(5) -0.0076(5)
O2 0.0374(6) 0.0292(6) 0.0318(6) -0.0002(4) 0.0049(4) -0.0067(5)
O3 0.0372(6) 0.0237(6) 0.0368(6) -0.0047(4) 0.0032(5) -0.0037(5)
N1 0.0333(8) 0.0272(7) 0.0304(7) -0.0024(5) 0.0020(5) -0.0018(6)
N2 0.0427(9) 0.0276(7) 0.0314(7) 0.0017(5) 0.0005(6) -0.0040(6)
C1 0.0263(8) 0.0291(8) 0.0280(8) -0.0030(6) 0.0028(6) 0.0013(6)
C2 0.0258(8) 0.0230(8) 0.0330(8) -0.0028(6) 0.0009(6) -0.0012(6)
C3 0.0204(8) 0.0271(8) 0.0317(8) 0.0025(6) 0.0025(6) 0.0006(6)
C4 0.0226(8) 0.0287(8) 0.0298(8) -0.0030(6) 0.0011(6) 0.0020(6)
C5 0.0206(8) 0.0219(8) 0.0377(9) -0.0030(6) 0.0014(6) 0.0025(6)
C6 0.0301(9) 0.0265(8) 0.0312(8) 0.0029(6) 0.0038(6) 0.0001(7)
C7 0.0427(10) 0.0312(9) 0.0387(9) -0.0095(7) -0.0017(7) -0.0033(7)
C8 0.0296(9) 0.0264(9) 0.0349(8) -0.0036(6) 0.0016(6) 0.0035(7)
C9 0.0249(8) 0.0286(8) 0.0342(8) -0.0014(6) 0.0014(6) 0.0005(7)
C10 0.0289(9) 0.0266(8) 0.0224(7) -0.0016(6) 0.0005(6) 0.0005(6)
C11 0.0297(9) 0.0273(8) 0.0366(9) -0.0028(6) 0.0071(6) 0.0036(7)
C12 0.0280(9) 0.0327(9) 0.0377(9) -0.0012(7) 0.0074(7) -0.0017(7)
C13 0.0309(9) 0.0260(8) 0.0303(8) -0.0018(6) 0.0037(6) 0.0036(7)
C14 0.0318(9) 0.0262(8) 0.0321(8) -0.0015(6) 0.0025(6) 0.0021(7)
C15 0.0340(9) 0.0262(8) 0.0256(8) 0.0013(6) -0.0005(6) -0.0003(7)
C16 0.0327(9) 0.0280(9) 0.0340(8) 0.0021(6) 0.0006(7) 0.0019(7)
C17 0.0342(9) 0.0339(9) 0.0352(9) 0.0049(7) -0.0009(7) -0.0049(7)
C18 0.0405(10) 0.0280(9) 0.0342(9) -0.0010(7) 0.0061(7) -0.0003(7)
C19 0.0361(9) 0.0282(9) 0.0348(9) -0.0002(6) 0.0065(7) -0.0025(7)

loop_
_atom_site_label
_atom_site_type_symbol
_atom_site_fract_x
_atom_site_fract_y
_atom_site_fract_z
_atom_site_U_iso_or_equiv
_atom_site_thermal_displace_type
_atom_site_occupancy
_atom_site_calc_flag
_atom_site_refinement_flags
O1 O 0.32958(12) 0.14234(9) -0.08911(6) 0.0365(3) Uani 1 d .
H1O H 0.2954(16) 0.0746(6) -0.0952(2) 0.044 Uiso 1 calc R
O2 O 0.25472(11) 0.06106(8) 0.21636(6) 0.0327(3) Uani 1 d .
H2O H 0.2241(16) -0.0021(6) 0.19357(13) 0.039 Uiso 1 calc R
O3 O 0.42359(10) 0.43478(8) 0.12698(6) 0.0326(3) Uani 1 d .
N1 N 0.21233(13) -0.08332(11) -0.10725(7) 0.0303(3) Uani 1 d .
N2 N -0.15120(14) -0.85191(11) -0.14922(8) 0.0340(3) Uani 1 d .
C1 C 0.33212(15) 0.17479(12) -0.00179(9) 0.0277(4) Uani 1 d .
C2 C 0.29459(14) 0.09643(12) 0.06319(9) 0.0273(3) Uani 1 d .
H2 H 0.26837(14) 0.01825(12) 0.04748(9) 0.033 Uiso 1 calc R
C3 C 0.29574(14) 0.13329(12) 0.15101(9) 0.0264(4) Uani 1 d .
C4 C 0.33859(14) 0.24621(12) 0.17605(9) 0.0271(3) Uani 1 d .
H4 H 0.34116(14) 0.27062(12) 0.23655(9) 0.033 Uiso 1 calc R
C5 C 0.37737(14) 0.32190(12) 0.11001(9) 0.0268(4) Uani 1 d .
C6 C 0.37312(15) 0.28811(12) 0.02095(9) 0.0292(4) Uani 1 d .
H6 H 0.39793(15) 0.34189(12) -0.02351(9) 0.035 Uiso 1 calc R
C7 C 0.4266(2) 0.47460(13) 0.21712(10) 0.0378(4) Uani 1 d .
H7C H 0.4611(2) 0.55559(13) 0.22068(10) 0.045 Uiso 1 calc R
H7B H 0.4889(2) 0.42404(13) 0.25501(10) 0.045 Uiso 1 calc R
H7A H 0.3318(2) 0.47148(13) 0.23755(10) 0.045 Uiso 1 calc R
C8 C 0.0810(2) -0.11671(12) -0.09387(9) 0.0304(4) Uani 1 d .
H8 H 0.0152(2) -0.05742(12) -0.08191(9) 0.036 Uiso 1 calc R
C9 C 0.03597(15) -0.23117(12) -0.09641(9) 0.0293(4) Uani 1 d .
H9 H -0.05817(15) -0.24934(12) -0.08573(9) 0.035 Uiso 1 calc R
C10 C 0.12899(15) -0.32071(12) -0.11473(8) 0.0260(4) Uani 1 d .
C11 C 0.2654(2) -0.28658(13) -0.12761(9) 0.0310(4) Uani 1 d .
H11 H 0.3335(2) -0.34396(13) -0.13974(9) 0.037 Uiso 1 calc R
C12 C 0.3021(2) -0.16947(13) -0.12278(10) 0.0325(4) Uani 1 d .
H12 H 0.3965(2) -0.14892(13) -0.13095(10) 0.039 Uiso 1 calc R
C13 C 0.0912(2) -0.44515(12) -0.12186(9) 0.0290(4) Uani 1 d .
H13 H 0.1634(2) -0.49792(12) -0.13554(9) 0.035 Uiso 1 calc R
C14 C -0.0337(2) -0.49191(12) -0.11115(9) 0.0300(4) Uani 1 d .
H14 H -0.1054(2) -0.44030(12) -0.09484(9) 0.036 Uiso 1 calc R
C15 C -0.0701(2) -0.61656(12) -0.12239(9) 0.0287(4) Uani 1 d .
C16 C -0.2024(2) -0.65623(13) -0.10424(9) 0.0317(4) Uani 1 d .
H16 H -0.2681(2) -0.60332(13) -0.08198(9) 0.038 Uiso 1 calc R
C17 C -0.2383(2) -0.77234(13) -0.11856(10) 0.0346(4) Uani 1 d .
H17 H -0.3295(2) -0.79704(13) -0.10599(10) 0.042 Uiso 1 calc R
C18 C -0.0229(2) -0.81464(13) -0.16464(9) 0.0341(4) Uani 1 d .
H18 H 0.0413(2) -0.87028(13) -0.18512(9) 0.041 Uiso 1 calc R
C19 C 0.0219(2) -0.70039(13) -0.15262(9) 0.0328(4) Uani 1 d .
H19 H 0.1144(2) -0.67878(13) -0.16476(9) 0.039 Uiso 1 calc R

loop_
_atom_type_symbol
_atom_type_description
_atom_type_scat_dispersion_real
_atom_type_scat_dispersion_imag
_atom_type_scat_source
C C 0.0033 0.0016 'International Tables Vol C Tables 4.2.6.8 and 6.1.1.4'
H H 0.0000 0.0000 'International Tables Vol C Tables 4.2.6.8 and 6.1.1.4'
N N 0.0061 0.0033 'International Tables Vol C Tables 4.2.6.8 and 6.1.1.4'
O O 0.0106 0.0060 'International Tables Vol C Tables 4.2.6.8 and 6.1.1.4'

loop_
_geom_angle_atom_site_label_1
_geom_angle_atom_site_label_2
_geom_angle_atom_site_label_3
_geom_angle
C5 O3 C7 117.10(11)
C12 N1 C8 116.10(13)
C18 N2 C17 116.73(13)
O1 C1 C6 118.36(12)
O1 C1 C2 121.10(12)
C6 C1 C2 120.55(13)
C3 C2 C1 119.45(13)
O2 C3 C2 121.53(12)
O2 C3 C4 117.23(12)
C2 C3 C4 121.23(13)
C5 C4 C3 118.01(13)
O3 C5 C4 123.18(12)
O3 C5 C6 114.98(12)
C4 C5 C6 121.84(13)
C1 C6 C5 118.88(13)
N1 C8 C9 124.08(14)
C8 C9 C10 119.73(14)
C11 C10 C9 116.34(13)
C11 C10 C13 119.33(13)
C9 C10 C13 124.33(13)
C12 C11 C10 120.07(14)
N1 C12 C11 123.66(14)
C14 C13 C10 126.74(14)
C13 C14 C15 125.55(14)
C16 C15 C19 116.57(13)
C16 C15 C14 120.24(13)
C19 C15 C14 123.18(13)
C17 C16 C15 120.03(14)
N2 C17 C16 123.34(14)
N2 C18 C19 123.95(14)
C18 C19 C15 119.34(14)

loop_
_geom_bond_atom_site_label_1
_geom_bond_atom_site_label_2
_geom_bond_distance
O1 C1 1.363(2)
O2 C3 1.362(2)
O3 C5 1.377(2)
O3 C7 1.428(2)
N1 C12 1.337(2)
N1 C8 1.343(2)
N2 C18 1.336(2)
N2 C17 1.337(2)
C1 C6 1.384(2)
C1 C2 1.390(2)
C2 C3 1.385(2)
C3 C4 1.393(2)
C4 C5 1.387(2)
C5 C6 1.391(2)
C8 C9 1.373(2)
C9 C10 1.395(2)
C10 C11 1.390(2)
C10 C13 1.465(2)
C11 C12 1.380(2)
C13 C14 1.329(2)
C14 C15 1.469(2)
C15 C16 1.391(2)
C15 C19 1.398(2)
C16 C17 1.379(2)
C18 C19 1.378(2)

loop_
_cod_related_entry_id
_cod_related_entry_database
_cod_related_entry_code
1 ChemSpider 30660564
